data_7006901
loop_
_publ_author_name
'Moberg, Viktor'
'Homanen, Pertti'
'Selva, Simona'
'Persson, Roger'
'Haukka, Matti'
'Pakkanen, Tapani A.'
'Monari, Magda'
'Nordlander, Ebbe'

_publ_section_title
;
 Synthesis, characterization and reactivity of tetranuclear ruthenium
 hydrido clusters containing chiral phosphine ligands.
;
_journal_issue 1
_journal_name_full 'Dalton transactions (Cambridge, England : 2003)'
_journal_page_first 279
_journal_page_last 288
_journal_paper_doi 10.1039/b515273a
_journal_year 2006
_chemical_formula_sum 'C38 H32 O13 P2 Ru4'
_chemical_formula_weight 1162.86
_chemical_name_systematic
;
?
;
_space_group_IT_number 19
_symmetry_cell_setting orthorhombic
_symmetry_space_group_name_Hall 'P 2ac 2ab'
_symmetry_space_group_name_H-M 'P 21 21 21'
_atom_sites_solution_hydrogens geom
_atom_sites_solution_primary direct
_atom_sites_solution_secondary difmap
_audit_creation_method SHELXL-97
_cell_angle_alpha 90.00
_cell_angle_beta 90.00
_cell_angle_gamma 90.00
_cell_formula_units_Z 4
_cell_length_a 11.8868(4)
_cell_length_b 16.0305(6)
_cell_length_c 22.8822(8)
_cell_measurement_temperature 293(2)
_cell_volume 4360.2(3)
_computing_cell_refinement SMART
_computing_data_collection SMART
_computing_data_reduction SAINT+
_computing_molecular_graphics 'ORTEP-3 (Farrugia 2003)'
_computing_publication_material 'SHELXL-97 (Sheldrick, 1997)'
_computing_structure_refinement 'SHELXL-97 (Sheldrick, 1997)'
_computing_structure_solution 'SIR-97 (Giacovazzo, 1997)'
_diffrn_ambient_temperature 293(2)
_diffrn_measured_fraction_theta_full 0.999
_diffrn_measured_fraction_theta_max 0.999
_diffrn_measurement_device_type 'Bruker SMART CCD'
_diffrn_measurement_method 'phi and omega scans'
_diffrn_radiation_monochromator graphite
_diffrn_radiation_source 'fine-focus sealed tube'
_diffrn_radiation_type MoK\a
_diffrn_radiation_wavelength 0.71073
_diffrn_reflns_av_R_equivalents 0.0474
_diffrn_reflns_av_sigmaI/netI 0.0380
_diffrn_reflns_limit_h_max 16
_diffrn_reflns_limit_h_min -16
_diffrn_reflns_limit_k_max 22
_diffrn_reflns_limit_k_min -22
_diffrn_reflns_limit_l_max 32
_diffrn_reflns_limit_l_min -32
_diffrn_reflns_number 57874
_diffrn_reflns_theta_full 30.27
_diffrn_reflns_theta_max 30.27
_diffrn_reflns_theta_min 1.55
_exptl_absorpt_coefficient_mu 1.492
_exptl_crystal_colour red
_exptl_crystal_density_diffrn 1.771
_exptl_crystal_density_method 'not measured'
_exptl_crystal_description block
_exptl_crystal_F_000 2280
_refine_diff_density_max 0.952
_refine_diff_density_min -1.070
_refine_diff_density_rms 0.112
_refine_ls_abs_structure_details 'Flack H D (1983), Acta Cryst. A39, 876-881'
_refine_ls_abs_structure_Flack -0.02(4)
_refine_ls_extinction_method none
_refine_ls_goodness_of_fit_ref 1.086
_refine_ls_hydrogen_treatment mixed
_refine_ls_matrix_type full
_refine_ls_number_parameters 526
_refine_ls_number_reflns 13019
_refine_ls_number_restraints 8
_refine_ls_restrained_S_all 1.085
_refine_ls_R_factor_all 0.0573
_refine_ls_R_factor_gt 0.0411
_refine_ls_shift/su_max 0.001
_refine_ls_shift/su_mean 0.000
_refine_ls_structure_factor_coef Fsqd
_refine_ls_weighting_details 'calc w=1/[\s^2^(Fo^2^)+(0.0366P)^2^+7.5109P] where P=(Fo^2^+2Fc^2^)/3'
_refine_ls_weighting_scheme calc
_refine_ls_wR_factor_gt 0.0976
_refine_ls_wR_factor_ref 0.1041
_reflns_number_gt 10601
_reflns_number_total 13019
_reflns_threshold_expression >2sigma(I)
_cod_data_source_file b515273a.txt
_cod_data_source_block '[Ru4H4(CO)10(DIPAMP)]_(7)'
_cod_depositor_comments
;
The following automatic conversions were performed:
'_symmetry_cell_setting' value 'Orthorhombic' changed to 'orthorhombic'
according to '/home/saulius/struct/CIF-dictionaries/cif_core.dic'
dictionary named 'cif_core.dic' version 2.4.1 from 2010-06-29.

Automatic conversion script
Id: cif_fix_enum 1527 2010-12-29 10:47:43Z saulius 
;
_cod_original_sg_symbol_H-M P2(1)2(1)2(1)
_cod_database_code 7006901

loop_
_symmetry_equiv_pos_as_xyz
'x, y, z'
'-x+1/2, -y, z+1/2'
'-x, y+1/2, -z+1/2'
'x+1/2, -y+1/2, -z'

loop_
_atom_site_label
_atom_site_type_symbol
_atom_site_fract_x
_atom_site_fract_y
_atom_site_fract_z
_atom_site_U_iso_or_equiv
_atom_site_adp_type
_atom_site_occupancy
_atom_site_symmetry_multiplicity
_atom_site_calc_flag
_atom_site_refinement_flags
_atom_site_disorder_assembly
_atom_site_disorder_group
Ru1 Ru 0.88581(3) 0.51193(3) -0.064521(17) 0.03421(9) Uani 1 1 d D . .
Ru2 Ru 0.83673(4) 0.58561(3) 0.052276(18) 0.03814(10) Uani 1 1 d D . .
Ru3 Ru 0.71269(4) 0.43500(3) 0.017355(19) 0.04103(10) Uani 1 1 d D . .
Ru4 Ru 0.93930(4) 0.42897(3) 0.047506(18) 0.03994(10) Uani 1 1 d D . .
P2 P 0.92024(11) 0.42389(10) -0.14201(6) 0.0404(3) Uani 1 1 d . . .
P1 P 0.81101(12) 0.60137(10) -0.13440(6) 0.0401(3) Uani 1 1 d . . .
C2 C 0.9867(6) 0.6264(4) 0.0599(3) 0.0565(15) Uani 1 1 d . . .
C4 C 0.8147(6) 0.5820(5) 0.1340(3) 0.0573(16) Uani 1 1 d . . .
C3 C 0.7625(6) 0.6912(4) 0.0418(3) 0.0522(15) Uani 1 1 d . . .
C9 C 1.0946(5) 0.4590(4) 0.0506(3) 0.0534(14) Uani 1 1 d . . .
C8 C 0.9616(5) 0.3129(4) 0.0358(3) 0.0547(16) Uani 1 1 d . . .
C10 C 0.9198(6) 0.4173(5) 0.1282(3) 0.0628(18) Uani 1 1 d . . .
C1 C 1.0287(5) 0.5584(4) -0.0710(2) 0.0419(12) Uani 1 1 d . . .
C6 C 0.7251(5) 0.3215(4) -0.0045(3) 0.0470(13) Uani 1 1 d . . .
C7 C 0.6762(6) 0.4062(5) 0.0944(3) 0.0625(18) Uani 1 1 d . . .
C5 C 0.5591(6) 0.4486(4) -0.0064(3) 0.0581(16) Uani 1 1 d . . .
C11 C 0.9047(5) 0.4824(4) -0.2116(2) 0.0518(15) Uani 1 1 d . . .
H11A H 0.9778 0.5037 -0.2231 0.062 Uiso 1 1 calc R . .
H11B H 0.8798 0.4441 -0.2418 0.062 Uiso 1 1 calc R . .
C12 C 0.8221(5) 0.5552(4) -0.2086(2) 0.0511(15) Uani 1 1 d . . .
H12A H 0.7484 0.5360 -0.2208 0.061 Uiso 1 1 calc R . .
H12B H 0.8460 0.5981 -0.2358 0.061 Uiso 1 1 calc R . .
C13 C 0.6620(5) 0.6308(4) -0.1326(3) 0.0449(12) Uani 1 1 d . . .
C14 C 0.5986(5) 0.6230(4) -0.0828(3) 0.0518(15) Uani 1 1 d . . .
H14 H 0.6317 0.6024 -0.0489 0.062 Uiso 1 1 calc R . .
C15 C 0.4853(6) 0.6454(5) -0.0822(4) 0.0665(19) Uani 1 1 d . . .
H15 H 0.4432 0.6408 -0.0481 0.080 Uiso 1 1 calc R . .
C16 C 0.4380(7) 0.6738(6) -0.1314(4) 0.083(3) Uani 1 1 d . . .
H16 H 0.3616 0.6862 -0.1319 0.100 Uiso 1 1 calc R . .
C17 C 0.5011(8) 0.6849(6) -0.1813(4) 0.088(3) Uani 1 1 d . . .
H17 H 0.4677 0.7077 -0.2144 0.105 Uiso 1 1 calc R . .
C18 C 0.6126(7) 0.6628(5) -0.1828(3) 0.068(2) Uani 1 1 d . . .
H18 H 0.6543 0.6692 -0.2169 0.082 Uiso 1 1 calc R . .
C19 C 0.8774(5) 0.7047(4) -0.1353(3) 0.0487(14) Uani 1 1 d . . .
C20 C 0.8257(7) 0.7712(4) -0.1058(3) 0.0636(18) Uani 1 1 d . . .
H20 H 0.7539 0.7645 -0.0904 0.076 Uiso 1 1 calc R . .
C21 C 0.8809(8) 0.8467(5) -0.0996(5) 0.087(3) Uani 1 1 d . . .
H21 H 0.8469 0.8903 -0.0795 0.104 Uiso 1 1 calc R . .
C22 C 0.9849(10) 0.8567(6) -0.1232(5) 0.098(3) Uani 1 1 d . . .
H22 H 1.0216 0.9075 -0.1185 0.118 Uiso 1 1 calc R . .
C23 C 1.0372(8) 0.7945(7) -0.1535(4) 0.090(3) Uani 1 1 d . . .
H23 H 1.1074 0.8032 -0.1704 0.107 Uiso 1 1 calc R . .
C24 C 0.9839(6) 0.7189(5) -0.1585(3) 0.0590(18) Uani 1 1 d . . .
C25 C 1.1432(9) 0.6567(11) -0.2072(5) 0.146(6) Uani 1 1 d . . .
H25A H 1.1645 0.6056 -0.2260 0.218 Uiso 1 1 calc R . .
H25B H 1.1920 0.6668 -0.1745 0.218 Uiso 1 1 calc R . .
H25C H 1.1493 0.7019 -0.2345 0.218 Uiso 1 1 calc R . .
C26 C 0.8367(6) 0.3290(4) -0.1479(3) 0.0512(15) Uani 1 1 d . . .
C27 C 0.8820(7) 0.2515(5) -0.1360(3) 0.069(2) Uani 1 1 d . . .
H27 H 0.9576 0.2470 -0.1261 0.083 Uiso 1 1 calc R . .
C28 C 0.8160(10) 0.1801(5) -0.1386(4) 0.089(3) Uani 1 1 d . . .
H28 H 0.8474 0.1285 -0.1299 0.107 Uiso 1 1 calc R . .
C29 C 0.7073(8) 0.1853(7) -0.1535(4) 0.085(3) Uani 1 1 d . . .
H29 H 0.6646 0.1368 -0.1564 0.102 Uiso 1 1 calc R . .
C30 C 0.6580(7) 0.2611(6) -0.1646(3) 0.074(2) Uani 1 1 d . . .
H30 H 0.5823 0.2638 -0.1748 0.089 Uiso 1 1 calc R . .
C31 C 0.7208(7) 0.3338(5) -0.1606(3) 0.0627(19) Uani 1 1 d . . .
C32 C 0.5630(7) 0.4223(7) -0.1786(5) 0.102(3) Uani 1 1 d . . .
H32A H 0.5472 0.4805 -0.1842 0.153 Uiso 1 1 calc R . .
H32B H 0.5226 0.4023 -0.1451 0.153 Uiso 1 1 calc R . .
H32C H 0.5400 0.3916 -0.2126 0.153 Uiso 1 1 calc R . .
C33 C 1.0627(5) 0.3812(4) -0.1510(3) 0.0469(13) Uani 1 1 d . . .
C34 C 1.0940(6) 0.3496(6) -0.2054(3) 0.074(2) Uani 1 1 d . . .
H34 H 1.0437 0.3527 -0.2365 0.089 Uiso 1 1 calc R . .
C35 C 1.1996(9) 0.3133(7) -0.2142(5) 0.106(4) Uani 1 1 d . . .
H35 H 1.2172 0.2891 -0.2500 0.127 Uiso 1 1 calc R . .
C36 C 1.2775(7) 0.3134(6) -0.1695(4) 0.080(2) Uani 1 1 d . . .
H36 H 1.3500 0.2934 -0.1756 0.097 Uiso 1 1 calc R . .
C37 C 1.2447(6) 0.3446(5) -0.1142(4) 0.068(2) Uani 1 1 d . . .
H37 H 1.2948 0.3416 -0.0830 0.082 Uiso 1 1 calc R . .
C38 C 1.1421(5) 0.3788(4) -0.1060(3) 0.0531(15) Uani 1 1 d . . .
H38 H 1.1238 0.4010 -0.0697 0.064 Uiso 1 1 calc R . .
O2 O 1.0736(4) 0.6532(4) 0.0650(3) 0.0875(18) Uani 1 1 d . . .
O4 O 0.7966(6) 0.5848(4) 0.1830(2) 0.095(2) Uani 1 1 d . . .
O3 O 0.7225(6) 0.7549(3) 0.0369(3) 0.0876(18) Uani 1 1 d . . .
O9 O 1.1885(4) 0.4749(3) 0.0512(3) 0.0827(16) Uani 1 1 d . . .
O8 O 0.9756(5) 0.2431(3) 0.0316(3) 0.092(2) Uani 1 1 d . . .
O10 O 0.9128(6) 0.4055(5) 0.1780(2) 0.111(3) Uani 1 1 d . . .
O1 O 1.1184(4) 0.5856(3) -0.0731(2) 0.0611(12) Uani 1 1 d . . .
O6 O 0.7279(4) 0.2519(3) -0.0154(2) 0.0668(13) Uani 1 1 d . . .
O7 O 0.6485(6) 0.3899(4) 0.1416(3) 0.100(2) Uani 1 1 d . . .
O5 O 0.4653(4) 0.4526(4) -0.0169(3) 0.095(2) Uani 1 1 d . . .
O11 O 1.0300(4) 0.6504(4) -0.1872(2) 0.0748(16) Uani 1 1 d . . .
O12 O 0.6818(4) 0.4110(4) -0.1694(2) 0.0701(14) Uani 1 1 d . . .
H3 H 0.946(5) 0.418(2) -0.0326(8) 0.054(18) Uiso 1 1 d D . .
H2 H 0.743(3) 0.468(4) -0.0584(11) 0.07(2) Uiso 1 1 d D . .
H4 H 0.6940(18) 0.5435(17) 0.040(3) 0.07(2) Uiso 1 1 d D . .
H1 H 0.826(9) 0.603(3) -0.0270(8) 0.16(5) Uiso 1 1 d D . .
O1W O 0.1088(16) 0.6201(12) 0.1917(8) 0.115(6) Uiso 0.43 1 d P . .

loop_
_atom_site_aniso_label
_atom_site_aniso_U_11
_atom_site_aniso_U_22
_atom_site_aniso_U_33
_atom_site_aniso_U_23
_atom_site_aniso_U_13
_atom_site_aniso_U_12
Ru1 0.03254(18) 0.0418(2) 0.02829(18) -0.00014(15) -0.00149(15) -0.00080(17)
Ru2 0.0404(2) 0.0416(2) 0.0324(2) -0.00278(17) -0.00008(17) 0.00097(17)
Ru3 0.0369(2) 0.0466(2) 0.0397(2) 0.00048(19) 0.00227(18) -0.00489(19)
Ru4 0.0399(2) 0.0440(2) 0.0359(2) 0.00470(19) -0.00157(17) 0.00271(18)
P2 0.0345(7) 0.0508(8) 0.0358(6) -0.0064(6) -0.0009(5) -0.0036(6)
P1 0.0370(7) 0.0520(8) 0.0312(6) 0.0032(6) -0.0021(5) -0.0003(6)
C2 0.054(4) 0.062(4) 0.054(4) -0.011(3) -0.001(3) -0.004(3)
C4 0.062(4) 0.069(4) 0.040(3) 0.002(3) 0.000(3) 0.009(3)
C3 0.059(4) 0.056(4) 0.042(3) -0.008(3) -0.004(3) -0.001(3)
C9 0.054(4) 0.054(3) 0.051(3) 0.000(3) -0.005(3) 0.001(3)
C8 0.039(3) 0.056(4) 0.069(4) 0.005(3) -0.003(3) 0.001(3)
C10 0.066(4) 0.079(5) 0.043(3) 0.011(3) 0.001(3) 0.021(4)
C1 0.047(3) 0.043(3) 0.036(3) 0.000(2) -0.002(2) 0.003(2)
C6 0.036(3) 0.059(4) 0.046(3) 0.007(3) 0.001(2) -0.007(3)
C7 0.066(4) 0.066(4) 0.056(4) 0.000(3) 0.014(3) -0.003(4)
C5 0.053(4) 0.053(4) 0.068(4) -0.002(3) 0.002(3) -0.005(3)
C11 0.048(3) 0.073(4) 0.034(3) -0.007(3) 0.001(2) 0.006(3)
C12 0.051(3) 0.068(4) 0.034(3) 0.001(3) -0.004(2) 0.004(3)
C13 0.040(3) 0.051(3) 0.044(3) -0.001(2) -0.006(2) 0.004(3)
C14 0.047(3) 0.059(4) 0.050(3) -0.001(3) -0.004(3) 0.009(3)
C15 0.039(3) 0.084(5) 0.076(5) -0.011(4) 0.003(3) -0.001(3)
C16 0.047(4) 0.108(7) 0.095(6) -0.029(5) -0.018(4) 0.011(4)
C17 0.086(6) 0.117(8) 0.061(5) -0.010(5) -0.028(5) 0.038(6)
C18 0.064(4) 0.089(5) 0.051(4) 0.000(4) -0.013(4) 0.018(4)
C19 0.042(3) 0.062(4) 0.043(3) 0.016(3) -0.010(3) -0.004(3)
C20 0.071(5) 0.051(4) 0.068(5) 0.000(3) -0.017(4) 0.004(3)
C21 0.076(6) 0.065(5) 0.119(8) 0.000(5) -0.026(6) -0.011(5)
C22 0.115(9) 0.063(5) 0.117(8) 0.011(6) -0.042(7) -0.022(6)
C23 0.074(6) 0.110(8) 0.085(6) 0.041(6) -0.027(5) -0.042(6)
C24 0.052(4) 0.079(5) 0.046(4) 0.021(3) -0.008(3) -0.010(4)
C25 0.090(8) 0.252(17) 0.095(8) 0.019(10) 0.040(6) -0.017(10)
C26 0.052(3) 0.058(4) 0.043(3) -0.014(3) 0.005(3) -0.014(3)
C27 0.073(5) 0.065(5) 0.069(5) -0.009(4) 0.008(4) -0.017(4)
C28 0.126(9) 0.062(5) 0.079(6) -0.011(4) 0.011(6) -0.021(5)
C29 0.078(6) 0.109(8) 0.067(5) -0.019(5) 0.016(4) -0.052(6)
C30 0.067(5) 0.098(6) 0.058(4) -0.014(4) 0.011(4) -0.038(5)
C31 0.060(4) 0.086(5) 0.043(3) -0.015(3) 0.005(3) -0.027(4)
C32 0.050(4) 0.133(9) 0.122(8) -0.021(7) -0.010(5) -0.014(5)
C33 0.041(3) 0.049(3) 0.050(3) -0.014(3) 0.000(3) 0.002(3)
C34 0.052(4) 0.101(6) 0.068(5) -0.035(4) -0.003(3) 0.014(4)
C35 0.087(7) 0.137(9) 0.094(7) -0.056(6) -0.014(5) 0.047(6)
C36 0.043(4) 0.090(6) 0.108(7) -0.020(5) 0.005(4) 0.006(4)
C37 0.051(4) 0.079(5) 0.075(5) -0.007(4) -0.010(3) 0.013(4)
C38 0.046(4) 0.064(4) 0.049(3) -0.004(3) -0.002(3) 0.002(3)
O2 0.053(3) 0.084(4) 0.126(5) -0.024(4) -0.003(3) -0.019(3)
O4 0.120(5) 0.130(5) 0.036(2) -0.004(3) 0.008(3) 0.027(4)
O3 0.122(5) 0.056(3) 0.085(4) -0.004(3) 0.001(4) 0.035(3)
O9 0.044(3) 0.085(4) 0.119(5) 0.007(4) -0.015(3) -0.006(2)
O8 0.066(3) 0.047(3) 0.162(7) -0.002(3) 0.009(4) 0.006(2)
O10 0.142(6) 0.145(6) 0.045(3) 0.021(3) 0.007(3) 0.047(5)
O1 0.045(2) 0.071(3) 0.067(3) 0.003(2) -0.007(2) -0.016(2)
O6 0.072(3) 0.054(3) 0.074(3) -0.008(2) 0.006(3) -0.011(2)
O7 0.117(5) 0.125(5) 0.058(3) 0.006(3) 0.027(3) -0.030(4)
O5 0.040(3) 0.085(4) 0.161(6) 0.002(4) -0.019(3) -0.007(3)
O11 0.047(3) 0.121(5) 0.056(3) 0.007(3) 0.009(2) -0.019(3)
O12 0.045(3) 0.087(4) 0.078(3) -0.016(3) -0.003(2) -0.013(3)

loop_
_atom_type_symbol
_atom_type_description
_atom_type_scat_dispersion_real
_atom_type_scat_dispersion_imag
_atom_type_scat_source
C C 0.0033 0.0016 'International Tables Vol C Tables 4.2.6.8 and 6.1.1.4'
H H 0.0000 0.0000 'International Tables Vol C Tables 4.2.6.8 and 6.1.1.4'
O O 0.0106 0.0060 'International Tables Vol C Tables 4.2.6.8 and 6.1.1.4'
P P 0.1023 0.0942 'International Tables Vol C Tables 4.2.6.8 and 6.1.1.4'
Ru Ru -1.2594 0.8363 'International Tables Vol C Tables 4.2.6.8 and 6.1.1.4'

loop_
_geom_angle_atom_site_label_1
_geom_angle_atom_site_label_2
_geom_angle_atom_site_label_3
_geom_angle
_geom_angle_site_symmetry_1
_geom_angle_site_symmetry_3
_geom_angle_publ_flag
C1 Ru1 P2 91.26(17) . . ?
C1 Ru1 P1 92.72(17) . . ?
P2 Ru1 P1 85.20(5) . . ?
C1 Ru1 Ru4 93.02(17) . . ?
P2 Ru1 Ru4 110.71(4) . . ?
P1 Ru1 Ru4 162.94(4) . . ?
C1 Ru1 Ru2 95.24(17) . . ?
P2 Ru1 Ru2 165.54(4) . . ?
P1 Ru1 Ru2 107.31(4) . . ?
Ru4 Ru1 Ru2 56.139(14) . . ?
C1 Ru1 Ru3 145.92(16) . . ?
P2 Ru1 Ru3 110.23(4) . . ?
P1 Ru1 Ru3 114.50(4) . . ?
Ru4 Ru1 Ru3 55.221(14) . . ?
Ru2 Ru1 Ru3 58.409(14) . . ?
C1 Ru1 H3 90(2) . . ?
P2 Ru1 H3 74.6(7) . . ?
P1 Ru1 H3 159.6(8) . . ?
Ru4 Ru1 H3 36.3(7) . . ?
Ru2 Ru1 H3 92.5(7) . . ?
Ru3 Ru1 H3 71.5(17) . . ?
C1 Ru1 H2 179(2) . . ?
P2 Ru1 H2 89.2(17) . . ?
P1 Ru1 H2 86.4(13) . . ?
Ru4 Ru1 H2 87.6(9) . . ?
Ru2 Ru1 H2 84.5(14) . . ?
Ru3 Ru1 H2 34.4(7) . . ?
H3 Ru1 H2 91(3) . . ?
C1 Ru1 H1 94(4) . . ?
P2 Ru1 H1 156.3(12) . . ?
P1 Ru1 H1 71.5(7) . . ?
Ru4 Ru1 H1 92.0(7) . . ?
Ru2 Ru1 H1 35.9(7) . . ?
Ru3 Ru1 H1 77(3) . . ?
H3 Ru1 H1 128.4(10) . . ?
H2 Ru1 H1 85(4) . . ?
C4 Ru2 C2 92.8(3) . . ?
C4 Ru2 C3 95.0(3) . . ?
C2 Ru2 C3 98.0(3) . . ?
C4 Ru2 Ru4 94.1(2) . . ?
C2 Ru2 Ru4 84.5(2) . . ?
C3 Ru2 Ru4 170.47(18) . . ?
C4 Ru2 Ru3 100.0(2) . . ?
C2 Ru2 Ru3 140.8(2) . . ?
C3 Ru2 Ru3 117.31(19) . . ?
Ru4 Ru2 Ru3 57.998(16) . . ?
C4 Ru2 Ru1 154.5(2) . . ?
C2 Ru2 Ru1 92.0(2) . . ?
C3 Ru2 Ru1 109.09(18) . . ?
Ru4 Ru2 Ru1 61.522(14) . . ?
Ru3 Ru2 Ru1 61.890(14) . . ?
C4 Ru2 H4 91(2) . . ?
C2 Ru2 H4 176.3(17) . . ?
C3 Ru2 H4 83.2(10) . . ?
Ru4 Ru2 H4 93.8(8) . . ?
Ru3 Ru2 H4 36.7(6) . . ?
Ru1 Ru2 H4 84.3(16) . . ?
C4 Ru2 H1 166(2) . . ?
C2 Ru2 H1 96(3) . . ?
C3 Ru2 H1 73.3(7) . . ?
Ru4 Ru2 H1 97.4(7) . . ?
Ru3 Ru2 H1 80(3) . . ?
Ru1 Ru2 H1 35.8(7) . . ?
H4 Ru2 H1 81(4) . . ?
C7 Ru3 C6 91.7(3) . . ?
C7 Ru3 C5 94.3(3) . . ?
C6 Ru3 C5 96.2(3) . . ?
C7 Ru3 Ru4 89.0(2) . . ?
C6 Ru3 Ru4 87.53(18) . . ?
C5 Ru3 Ru4 175.0(2) . . ?
C7 Ru3 Ru2 93.6(2) . . ?
C6 Ru3 Ru2 145.33(18) . . ?
C5 Ru3 Ru2 117.5(2) . . ?
Ru4 Ru3 Ru2 58.369(15) . . ?
C7 Ru3 Ru1 146.7(2) . . ?
C6 Ru3 Ru1 100.04(17) . . ?
C5 Ru3 Ru1 115.0(2) . . ?
Ru4 Ru3 Ru1 60.803(14) . . ?
Ru2 Ru3 Ru1 59.701(14) . . ?
C7 Ru3 H2 177(2) . . ?
C6 Ru3 H2 91(2) . . ?
C5 Ru3 H2 83.6(11) . . ?
Ru4 Ru3 H2 93.0(10) . . ?
Ru2 Ru3 H2 85.6(14) . . ?
Ru1 Ru3 H2 34.4(7) . . ?
C7 Ru3 H4 86(2) . . ?
C6 Ru3 H4 177.1(13) . . ?
C5 Ru3 H4 81.8(9) . . ?
Ru4 Ru3 H4 94.6(8) . . ?
Ru2 Ru3 H4 37.1(7) . . ?
Ru1 Ru3 H4 82.7(16) . . ?
H2 Ru3 H4 91(3) . . ?
C10 Ru4 C8 93.4(3) . . ?
C10 Ru4 C9 96.2(3) . . ?
C8 Ru4 C9 96.8(3) . . ?
C10 Ru4 Ru3 97.4(2) . . ?
C8 Ru4 Ru3 97.71(19) . . ?
C9 Ru4 Ru3 159.50(19) . . ?
C10 Ru4 Ru2 89.8(2) . . ?
C8 Ru4 Ru2 161.34(19) . . ?
C9 Ru4 Ru2 101.17(19) . . ?
Ru3 Ru4 Ru2 63.634(16) . . ?
C10 Ru4 Ru1 150.9(2) . . ?
C8 Ru4 Ru1 110.4(2) . . ?
C9 Ru4 Ru1 97.3(2) . . ?
Ru3 Ru4 Ru1 63.975(15) . . ?
Ru2 Ru4 Ru1 62.339(15) . . ?
C10 Ru4 H3 168.0(15) . . ?
C8 Ru4 H3 76.3(9) . . ?
C9 Ru4 H3 91.2(19) . . ?
Ru3 Ru4 H3 78.3(17) . . ?
Ru2 Ru4 H3 98.1(7) . . ?
Ru1 Ru4 H3 35.7(7) . . ?
C26 P2 C33 100.6(3) . . ?
C26 P2 C11 107.7(3) . . ?
C33 P2 C11 100.6(3) . . ?
C26 P2 Ru1 118.2(2) . . ?
C33 P2 Ru1 118.58(19) . . ?
C11 P2 Ru1 109.4(2) . . ?
C13 P1 C19 100.6(3) . . ?
C13 P1 C12 101.0(3) . . ?
C19 P1 C12 108.6(3) . . ?
C13 P1 Ru1 120.9(2) . . ?
C19 P1 Ru1 113.58(19) . . ?
C12 P1 Ru1 110.9(2) . . ?
O2 C2 Ru2 177.4(6) . . ?
O4 C4 Ru2 175.1(7) . . ?
O3 C3 Ru2 177.0(6) . . ?
O9 C9 Ru4 177.7(7) . . ?
O8 C8 Ru4 176.7(7) . . ?
O10 C10 Ru4 175.2(7) . . ?
O1 C1 Ru1 177.4(5) . . ?
O6 C6 Ru3 176.1(5) . . ?
O7 C7 Ru3 176.7(8) . . ?
O5 C5 Ru3 174.4(7) . . ?
C12 C11 P2 114.3(4) . . ?
C12 C11 H11A 108.7 . . ?
P2 C11 H11A 108.7 . . ?
C12 C11 H11B 108.7 . . ?
P2 C11 H11B 108.7 . . ?
H11A C11 H11B 107.6 . . ?
C11 C12 P1 113.0(4) . . ?
C11 C12 H12A 109.0 . . ?
P1 C12 H12A 109.0 . . ?
C11 C12 H12B 109.0 . . ?
P1 C12 H12B 109.0 . . ?
H12A C12 H12B 107.8 . . ?
C14 C13 C18 119.3(6) . . ?
C14 C13 P1 121.7(5) . . ?
C18 C13 P1 119.0(5) . . ?
C13 C14 C15 121.0(6) . . ?
C13 C14 H14 119.5 . . ?
C15 C14 H14 119.5 . . ?
C16 C15 C14 119.1(7) . . ?
C16 C15 H15 120.5 . . ?
C14 C15 H15 120.5 . . ?
C15 C16 C17 120.8(8) . . ?
C15 C16 H16 119.6 . . ?
C17 C16 H16 119.6 . . ?
C18 C17 C16 120.9(8) . . ?
C18 C17 H17 119.5 . . ?
C16 C17 H17 119.5 . . ?
C17 C18 C13 118.9(8) . . ?
C17 C18 H18 120.6 . . ?
C13 C18 H18 120.6 . . ?
C24 C19 C20 117.2(7) . . ?
C24 C19 P1 122.9(6) . . ?
C20 C19 P1 119.5(5) . . ?
C21 C20 C19 120.4(8) . . ?
C21 C20 H20 119.8 . . ?
C19 C20 H20 119.8 . . ?
C22 C21 C20 119.6(10) . . ?
C22 C21 H21 120.2 . . ?
C20 C21 H21 120.2 . . ?
C21 C22 C23 122.0(9) . . ?
C21 C22 H22 119.0 . . ?
C23 C22 H22 119.0 . . ?
C22 C23 C24 118.5(9) . . ?
C22 C23 H23 120.7 . . ?
C24 C23 H23 120.7 . . ?
C23 C24 O11 123.7(8) . . ?
C23 C24 C19 122.1(9) . . ?
O11 C24 C19 114.1(6) . . ?
O11 C25 H25A 109.5 . . ?
O11 C25 H25B 109.5 . . ?
H25A C25 H25B 109.5 . . ?
O11 C25 H25C 109.5 . . ?
H25A C25 H25C 109.5 . . ?
H25B C25 H25C 109.5 . . ?
C27 C26 C31 118.1(7) . . ?
C27 C26 P2 121.6(6) . . ?
C31 C26 P2 120.1(6) . . ?
C26 C27 C28 120.8(9) . . ?
C26 C27 H27 119.6 . . ?
C28 C27 H27 119.6 . . ?
C29 C28 C27 120.4(10) . . ?
C29 C28 H28 119.8 . . ?
C27 C28 H28 119.8 . . ?
C28 C29 C30 120.9(8) . . ?
C28 C29 H29 119.5 . . ?
C30 C29 H29 119.5 . . ?
C29 C30 C31 120.1(9) . . ?
C29 C30 H30 119.9 . . ?
C31 C30 H30 119.9 . . ?
O12 C31 C30 125.5(8) . . ?
O12 C31 C26 114.9(6) . . ?
C30 C31 C26 119.6(9) . . ?
O12 C32 H32A 109.5 . . ?
O12 C32 H32B 109.5 . . ?
H32A C32 H32B 109.5 . . ?
O12 C32 H32C 109.5 . . ?
H32A C32 H32C 109.5 . . ?
H32B C32 H32C 109.5 . . ?
C34 C33 C38 117.9(6) . . ?
C34 C33 P2 118.8(5) . . ?
C38 C33 P2 123.3(5) . . ?
C33 C34 C35 121.2(7) . . ?
C33 C34 H34 119.4 . . ?
C35 C34 H34 119.4 . . ?
C36 C35 C34 119.8(8) . . ?
C36 C35 H35 120.1 . . ?
C34 C35 H35 120.1 . . ?
C35 C36 C37 118.5(8) . . ?
C35 C36 H36 120.7 . . ?
C37 C36 H36 120.7 . . ?
C38 C37 C36 121.1(7) . . ?
C38 C37 H37 119.4 . . ?
C36 C37 H37 119.4 . . ?
C37 C38 C33 121.2(6) . . ?
C37 C38 H38 119.4 . . ?
C33 C38 H38 119.4 . . ?
C24 O11 C25 117.9(9) . . ?
C31 O12 C32 118.6(7) . . ?

loop_
_geom_bond_atom_site_label_1
_geom_bond_atom_site_label_2
_geom_bond_distance
_geom_bond_site_symmetry_2
_geom_bond_publ_flag
Ru1 C1 1.861(6) . ?
Ru1 P2 2.3029(15) . ?
Ru1 P1 2.3245(15) . ?
Ru1 Ru4 2.9570(6) . ?
Ru1 Ru2 2.9796(6) . ?
Ru1 Ru3 3.0439(6) . ?
Ru1 H3 1.815(19) . ?
Ru1 H2 1.843(19) . ?
Ru1 H1 1.84(2) . ?
Ru2 C4 1.889(6) . ?
Ru2 C2 1.906(7) . ?
Ru2 C3 1.924(7) . ?
Ru2 Ru4 2.7935(6) . ?
Ru2 Ru3 2.9396(6) . ?
Ru2 H4 1.85(2) . ?
Ru2 H1 1.84(2) . ?
Ru3 C7 1.873(7) . ?
Ru3 C6 1.893(7) . ?
Ru3 C5 1.917(7) . ?
Ru3 Ru4 2.7823(6) . ?
Ru3 H2 1.85(2) . ?
Ru3 H4 1.830(19) . ?
Ru4 C10 1.870(6) . ?
Ru4 C8 1.898(7) . ?
Ru4 C9 1.909(7) . ?
Ru4 H3 1.842(19) . ?
P2 C26 1.822(6) . ?
P2 C33 1.838(6) . ?
P2 C11 1.858(6) . ?
P1 C13 1.834(6) . ?
P1 C19 1.834(6) . ?
P1 C12 1.857(6) . ?
C2 O2 1.125(7) . ?
C4 O4 1.142(7) . ?
C3 O3 1.131(8) . ?
C9 O9 1.145(7) . ?
C8 O8 1.135(8) . ?
C10 O10 1.159(8) . ?
C1 O1 1.153(7) . ?
C6 O6 1.143(8) . ?
C7 O7 1.159(8) . ?
C5 O5 1.143(8) . ?
C11 C12 1.526(9) . ?
C11 H11A 0.9700 . ?
C11 H11B 0.9700 . ?
C12 H12A 0.9700 . ?
C12 H12B 0.9700 . ?
C13 C14 1.372(9) . ?
C13 C18 1.388(9) . ?
C14 C15 1.394(9) . ?
C14 H14 0.9300 . ?
C15 C16 1.337(12) . ?
C15 H15 0.9300 . ?
C16 C17 1.377(13) . ?
C16 H16 0.9300 . ?
C17 C18 1.372(11) . ?
C17 H17 0.9300 . ?
C18 H18 0.9300 . ?
C19 C24 1.392(9) . ?
C19 C20 1.404(10) . ?
C20 C21 1.384(11) . ?
C20 H20 0.9300 . ?
C21 C22 1.358(14) . ?
C21 H21 0.9300 . ?
C22 C23 1.364(15) . ?
C22 H22 0.9300 . ?
C23 C24 1.373(11) . ?
C23 H23 0.9300 . ?
C24 O11 1.391(10) . ?
C25 O11 1.425(11) . ?
C25 H25A 0.9600 . ?
C25 H25B 0.9600 . ?
C25 H25C 0.9600 . ?
C26 C27 1.382(11) . ?
C26 C31 1.410(10) . ?
C27 C28 1.388(11) . ?
C27 H27 0.9300 . ?
C28 C29 1.339(14) . ?
C28 H28 0.9300 . ?
C29 C30 1.374(14) . ?
C29 H29 0.9300 . ?
C30 C31 1.387(10) . ?
C30 H30 0.9300 . ?
C31 O12 1.337(10) . ?
C32 O12 1.439(9) . ?
C32 H32A 0.9600 . ?
C32 H32B 0.9600 . ?
C32 H32C 0.9600 . ?
C33 C34 1.395(9) . ?
C33 C38 1.398(9) . ?
C34 C35 1.398(11) . ?
C34 H34 0.9300 . ?
C35 C36 1.379(13) . ?
C35 H35 0.9300 . ?
C36 C37 1.416(11) . ?
C36 H36 0.9300 . ?
C37 C38 1.351(9) . ?
C37 H37 0.9300 . ?
C38 H38 0.9300 . ?

loop_
_geom_torsion_atom_site_label_1
_geom_torsion_atom_site_label_2
_geom_torsion_atom_site_label_3
_geom_torsion_atom_site_label_4
_geom_torsion
_geom_torsion_site_symmetry_1
_geom_torsion_site_symmetry_2
_geom_torsion_site_symmetry_3
_geom_torsion_site_symmetry_4
_geom_torsion_publ_flag
C33 P2 Ru1 P1 128.5(2) . . . . ?
C26 P2 Ru1 P1 -109.6(3) . . . . ?
C19 P1 Ru1 P2 -123.3(2) . . . . ?
C13 P1 Ru1 P2 117.1(2) . . . . ?
C24 C19 P1 Ru1 74.8(5) . . . . ?
C31 C26 P2 Ru1 68.0(6) . . . . ?
C18 C13 P1 Ru1 -161.1(5) . . . . ?
C34 C33 P2 Ru1 -160.9(6) . . . . ?
C20 C19 P1 Ru1 -97.8(5) . . . . ?
